data_4088904
loop_
_publ_author_name
'Walter, Marc D.'
'Burns, Carol J.'
'Matsunaga, Phillip T.'
'Smith, Michael E.'
'Andersen, Richard A.'

_publ_section_title
;
 Synthesis and Physical Properties of Pentamethylmanganocene,
 (C5Me5)Mn(C5H5), and the Inclusion Compounds [(C5Me5)2Yb]2[(C5H5)2M]
 (Where M = V, Cr, Fe, Co)
;
_journal_issue 20
_journal_name_full Organometallics
_journal_page_first 3488
_journal_paper_doi 10.1021/acs.organomet.6b00554
_journal_volume 35
_journal_year 2016
_chemical_formula_sum 'C50 H70 Co Yb2'
_chemical_formula_weight 1076.07
_space_group_IT_number 88
_space_group_name_Hall '-I 4ad'
_space_group_name_H-M_alt 'I 41/a :2'
_symmetry_cell_setting tetragonal
_symmetry_space_group_name_H-M 'I 41/a :2'
_atom_sites_solution_hydrogens geom
_atom_sites_solution_primary direct
_atom_sites_solution_secondary difmap
_audit_creation_method SHELXL-97
_cell_angle_alpha 90.00
_cell_angle_beta 90.00
_cell_angle_gamma 90.00
_cell_formula_units_Z 8
_cell_length_a 21.286(2)
_cell_length_b 21.286(2)
_cell_length_c 19.703(3)
_cell_measurement_reflns_used 2000
_cell_measurement_temperature 163(2)
_cell_measurement_theta_max 22
_cell_measurement_theta_min 2
_cell_volume 8927.3(18)
_computing_structure_refinement 'SHELXL-97 (Sheldrick, 1997)'
_computing_structure_solution 'SHELXS-97 (Sheldrick, 1997)'
_diffrn_ambient_temperature 163(2)
_diffrn_measured_fraction_theta_full 0.996
_diffrn_measured_fraction_theta_max 0.996
_diffrn_measurement_device_type 'Enraf-Nonius CAD4 diffractometer'
_diffrn_radiation_monochromator graphite
_diffrn_radiation_source 'fine-focus sealed tube'
_diffrn_radiation_type MoK\a
_diffrn_radiation_wavelength 0.71073
_diffrn_reflns_av_R_equivalents 0.0000
_diffrn_reflns_av_sigmaI/netI 0.0206
_diffrn_reflns_limit_h_max 22
_diffrn_reflns_limit_h_min 0
_diffrn_reflns_limit_k_max 22
_diffrn_reflns_limit_k_min 0
_diffrn_reflns_limit_l_max 21
_diffrn_reflns_limit_l_min 0
_diffrn_reflns_number 2906
_diffrn_reflns_theta_full 22.47
_diffrn_reflns_theta_max 22.47
_diffrn_reflns_theta_min 1.91
_exptl_absorpt_coefficient_mu 4.555
_exptl_absorpt_correction_T_max 0.3419
_exptl_absorpt_correction_T_min 0.2507
_exptl_absorpt_correction_type psi-scan
_exptl_absorpt_process_details 'North et al. (1968)'
_exptl_crystal_colour brown
_exptl_crystal_density_diffrn 1.601
_exptl_crystal_density_method 'not measured'
_exptl_crystal_description block
_exptl_crystal_F_000 4296
_exptl_crystal_size_max 0.42
_exptl_crystal_size_mid 0.33
_exptl_crystal_size_min 0.30
_refine_diff_density_max 0.309
_refine_diff_density_min -0.682
_refine_diff_density_rms 0.085
_refine_ls_extinction_method none
_refine_ls_goodness_of_fit_ref 1.114
_refine_ls_hydrogen_treatment constr
_refine_ls_matrix_type full
_refine_ls_number_parameters 251
_refine_ls_number_reflns 2906
_refine_ls_number_restraints 0
_refine_ls_restrained_S_all 1.114
_refine_ls_R_factor_all 0.0368
_refine_ls_R_factor_gt 0.0214
_refine_ls_shift/su_max 0.000
_refine_ls_shift/su_mean 0.000
_refine_ls_structure_factor_coef Fsqd
_refine_ls_weighting_details 'calc w=1/[\s^2^(Fo^2^)+(0.0217P)^2^+30.8319P] where P=(Fo^2^+2Fc^2^)/3'
_refine_ls_weighting_scheme calc
_refine_ls_wR_factor_gt 0.0488
_refine_ls_wR_factor_ref 0.0518
_reflns_number_gt 2278
_reflns_number_total 2906
_reflns_threshold_expression >2sigma(I)
_cod_data_source_file om6b00554_si_002.cif
_cod_data_source_block '[(C5H5)2Yb]2(Cp2Co]'
_cod_original_sg_symbol_H-M I4(1)/a
_cod_database_code 4088904

loop_
_symmetry_equiv_pos_as_xyz
'x, y, z'
'-x, -y+1/2, z'
'-y+3/4, x+1/4, z+1/4'
'y+1/4, -x+1/4, z+1/4'
'x+1/2, y+1/2, z+1/2'
'-x+1/2, -y+1, z+1/2'
'-y+5/4, x+3/4, z+3/4'
'y+3/4, -x+3/4, z+3/4'
'-x, -y, -z'
'x, y-1/2, -z'
'y-3/4, -x-1/4, -z-1/4'
'-y-1/4, x-1/4, -z-1/4'
'-x+1/2, -y+1/2, -z+1/2'
'x+1/2, y, -z+1/2'
'y-1/4, -x+1/4, -z+1/4'
'-y+1/4, x+1/4, -z+1/4'

loop_
_atom_site_label
_atom_site_type_symbol
_atom_site_fract_x
_atom_site_fract_y
_atom_site_fract_z
_atom_site_U_iso_or_equiv
_atom_site_adp_type
_atom_site_occupancy
_atom_site_symmetry_multiplicity
_atom_site_calc_flag
_atom_site_refinement_flags
C1 C 0.4151(2) -0.1031(2) 0.2150(3) 0.0335(13) Uani 1 1 d .
C2 C 0.4406(2) -0.1124(2) 0.2799(3) 0.0331(13) Uani 1 1 d .
C3 C 0.4073(2) -0.0736(2) 0.3260(2) 0.0325(12) Uani 1 1 d .
C4 C 0.3630(2) -0.0392(2) 0.2877(3) 0.0323(12) Uani 1 1 d .
C5 C 0.3677(2) -0.0578(2) 0.2196(3) 0.0311(13) Uani 1 1 d .
C6 C 0.5815(2) 0.0590(2) 0.2802(2) 0.0250(11) Uani 1 1 d .
C7 C 0.5572(2) 0.0359(2) 0.3425(2) 0.0275(11) Uani 1 1 d .
C8 C 0.5035(2) 0.0716(2) 0.3598(2) 0.0254(11) Uani 1 1 d .
C9 C 0.4940(2) 0.1164(2) 0.3079(2) 0.0232(10) Uani 1 1 d .
C10 C 0.5418(2) 0.1095(2) 0.2592(2) 0.0257(11) Uani 1 1 d .
C11 C 0.4316(3) -0.1410(3) 0.1522(3) 0.066(2) Uani 1 1 d .
H11A H 0.4772 -0.1472 0.1502 0.099 Uiso 1 1 calc R
H11B H 0.4176 -0.1184 0.1117 0.099 Uiso 1 1 calc R
H11C H 0.4106 -0.1820 0.1543 0.099 Uiso 1 1 calc R
C12 C 0.4886(3) -0.1611(3) 0.2999(4) 0.070(2) Uani 1 1 d .
H12A H 0.5094 -0.1773 0.2592 0.105 Uiso 1 1 calc R
H12B H 0.4677 -0.1957 0.3238 0.105 Uiso 1 1 calc R
H12C H 0.5200 -0.1420 0.3299 0.105 Uiso 1 1 calc R
C13 C 0.4108(3) -0.0789(3) 0.4021(3) 0.065(2) Uani 1 1 d .
H13A H 0.3923 -0.1189 0.4165 0.098 Uiso 1 1 calc R
H13B H 0.3876 -0.0441 0.4228 0.098 Uiso 1 1 calc R
H13C H 0.4548 -0.0771 0.4166 0.098 Uiso 1 1 calc R
C14 C 0.3189(3) 0.0112(3) 0.3137(4) 0.0611(19) Uani 1 1 d .
H14A H 0.3285 0.0512 0.2912 0.092 Uiso 1 1 calc R
H14B H 0.3243 0.0159 0.3628 0.092 Uiso 1 1 calc R
H14C H 0.2754 -0.0008 0.3038 0.092 Uiso 1 1 calc R
C15 C 0.3255(3) -0.0340(3) 0.1637(3) 0.0601(19) Uani 1 1 d .
H15A H 0.3341 -0.0573 0.1218 0.090 Uiso 1 1 calc R
H15B H 0.3335 0.0108 0.1562 0.090 Uiso 1 1 calc R
H15C H 0.2815 -0.0400 0.1767 0.090 Uiso 1 1 calc R
C16 C 0.6406(2) 0.0380(2) 0.2463(3) 0.0402(13) Uani 1 1 d .
H16A H 0.6761 0.0625 0.2637 0.060 Uiso 1 1 calc R
H16B H 0.6370 0.0444 0.1972 0.060 Uiso 1 1 calc R
H16C H 0.6476 -0.0067 0.2557 0.060 Uiso 1 1 calc R
C17 C 0.5877(3) -0.0142(2) 0.3863(3) 0.0420(14) Uani 1 1 d .
H17A H 0.6127 -0.0423 0.3576 0.063 Uiso 1 1 calc R
H17B H 0.5551 -0.0384 0.4097 0.063 Uiso 1 1 calc R
H17C H 0.6151 0.0058 0.4199 0.063 Uiso 1 1 calc R
C18 C 0.4685(3) 0.0702(3) 0.4256(2) 0.0397(14) Uani 1 1 d .
H18A H 0.4867 0.1011 0.4567 0.060 Uiso 1 1 calc R
H18B H 0.4716 0.0282 0.4456 0.060 Uiso 1 1 calc R
H18C H 0.4242 0.0804 0.4175 0.060 Uiso 1 1 calc R
C19 C 0.4446(2) 0.1668(2) 0.3082(3) 0.0385(13) Uani 1 1 d .
H19A H 0.4050 0.1494 0.3254 0.058 Uiso 1 1 calc R
H19B H 0.4383 0.1824 0.2618 0.058 Uiso 1 1 calc R
H19C H 0.4581 0.2015 0.3374 0.058 Uiso 1 1 calc R
C20 C 0.5531(2) 0.1523(2) 0.1993(3) 0.0363(13) Uani 1 1 d .
H20A H 0.5134 0.1594 0.1752 0.054 Uiso 1 1 calc R
H20B H 0.5834 0.1326 0.1684 0.054 Uiso 1 1 calc R
H20C H 0.5698 0.1925 0.2153 0.054 Uiso 1 1 calc R
C21 C 0.5408(5) -0.0006(3) 0.0948(4) 0.080(3) Uani 1 1 d .
H21 H 0.5615 -0.0367 0.1123 0.096 Uiso 1 1 calc R
C22 C 0.4780(4) 0.0147(3) 0.1024(3) 0.062(2) Uani 1 1 d .
H22 H 0.4479 -0.0073 0.1289 0.074 Uiso 1 1 calc R
C23 C 0.4677(3) 0.0673(3) 0.0649(3) 0.0538(18) Uani 1 1 d .
H23 H 0.4280 0.0864 0.0571 0.065 Uiso 1 1 calc R
C24 C 0.5240(5) 0.0879(3) 0.0401(3) 0.069(2) Uani 1 1 d .
H24 H 0.5305 0.1256 0.0153 0.083 Uiso 1 1 calc R
C25 C 0.5676(3) 0.0469(5) 0.0565(4) 0.083(3) Uani 1 1 d .
H25 H 0.6106 0.0495 0.0440 0.099 Uiso 1 1 calc R
Co1 Co 0.5000 0.0000 0.0000 0.0258(2) Uani 1 2 d S
Yb1 Yb 0.472551(9) 0.006443(8) 0.249934(11) 0.02249(8) Uani 1 1 d .

loop_
_atom_site_aniso_label
_atom_site_aniso_U_11
_atom_site_aniso_U_22
_atom_site_aniso_U_33
_atom_site_aniso_U_23
_atom_site_aniso_U_13
_atom_site_aniso_U_12
C1 0.036(3) 0.027(3) 0.038(3) -0.007(2) 0.007(3) -0.012(2)
C2 0.026(3) 0.016(3) 0.058(4) 0.010(2) -0.009(3) -0.006(2)
C3 0.039(3) 0.027(3) 0.032(3) 0.008(2) -0.001(2) -0.017(2)
C4 0.025(3) 0.024(3) 0.048(4) 0.008(3) 0.002(3) -0.004(2)
C5 0.027(3) 0.031(3) 0.035(3) 0.012(2) -0.011(2) -0.011(2)
C6 0.019(2) 0.031(3) 0.025(3) -0.001(2) 0.000(2) -0.006(2)
C7 0.026(3) 0.028(3) 0.029(3) 0.001(2) -0.007(2) -0.003(2)
C8 0.029(3) 0.027(3) 0.021(3) -0.002(2) 0.001(2) -0.009(2)
C9 0.024(3) 0.025(3) 0.021(2) -0.007(2) -0.001(2) 0.000(2)
C10 0.032(3) 0.024(2) 0.021(3) -0.001(2) -0.006(2) -0.008(2)
C11 0.090(5) 0.043(4) 0.066(5) -0.029(3) 0.030(4) -0.024(3)
C12 0.042(4) 0.036(4) 0.132(7) 0.025(4) -0.010(4) 0.007(3)
C13 0.094(5) 0.066(4) 0.036(4) 0.020(3) -0.013(3) -0.047(4)
C14 0.047(4) 0.040(3) 0.096(5) 0.010(3) 0.034(4) 0.004(3)
C15 0.055(4) 0.063(4) 0.062(4) 0.029(3) -0.030(3) -0.022(3)
C16 0.029(3) 0.047(3) 0.045(3) -0.013(3) 0.004(3) -0.001(2)
C17 0.044(3) 0.036(3) 0.046(3) 0.008(3) -0.014(3) -0.005(3)
C18 0.044(3) 0.049(4) 0.026(3) -0.007(3) 0.007(2) -0.017(3)
C19 0.047(3) 0.032(3) 0.037(3) -0.010(2) -0.003(3) 0.001(2)
C20 0.046(3) 0.036(3) 0.027(3) 0.002(2) -0.006(2) -0.017(3)
C21 0.119(8) 0.055(5) 0.066(5) -0.032(4) -0.074(5) 0.047(5)
C22 0.101(6) 0.073(5) 0.011(3) -0.012(3) 0.009(3) -0.046(4)
C23 0.070(5) 0.055(4) 0.037(4) -0.029(3) -0.018(3) 0.033(4)
C24 0.128(7) 0.046(4) 0.033(4) -0.008(3) 0.015(4) -0.038(5)
C25 0.041(4) 0.135(8) 0.072(6) -0.067(6) 0.010(4) -0.019(5)
Co1 0.0289(5) 0.0261(5) 0.0225(5) -0.0061(4) -0.0008(5) 0.0016(4)
Yb1 0.02527(12) 0.02176(12) 0.02046(12) -0.00019(10) 0.00029(9) -0.00498(8)

loop_
_atom_type_symbol
_atom_type_description
_atom_type_scat_dispersion_real
_atom_type_scat_dispersion_imag
_atom_type_scat_source
C C 0.0033 0.0016 'International Tables Vol C Tables 4.2.6.8 and 6.1.1.4'
H H 0.0000 0.0000 'International Tables Vol C Tables 4.2.6.8 and 6.1.1.4'
Co Co 0.3494 0.9721 'International Tables Vol C Tables 4.2.6.8 and 6.1.1.4'
Yb Yb -0.3850 5.5486 'International Tables Vol C Tables 4.2.6.8 and 6.1.1.4'

loop_
_geom_angle_atom_site_label_1
_geom_angle_atom_site_label_2
_geom_angle_atom_site_label_3
_geom_angle
_geom_angle_site_symmetry_1
_geom_angle_site_symmetry_3
C5 C1 C2 108.5(5) . .
C5 C1 C11 125.8(6) . .
C2 C1 C11 125.4(5) . .
C5 C1 Yb1 73.6(3) . .
C2 C1 Yb1 73.6(3) . .
C11 C1 Yb1 123.9(3) . .
C1 C2 C3 108.0(4) . .
C1 C2 C12 126.7(6) . .
C3 C2 C12 124.9(6) . .
C1 C2 Yb1 76.4(3) . .
C3 C2 Yb1 73.6(3) . .
C12 C2 Yb1 122.2(3) . .
C4 C3 C2 107.1(4) . .
C4 C3 C13 127.1(5) . .
C2 C3 C13 124.7(5) . .
C4 C3 Yb1 73.5(3) . .
C2 C3 Yb1 75.6(3) . .
C13 C3 Yb1 125.7(3) . .
C5 C4 C3 108.5(5) . .
C5 C4 C14 124.6(5) . .
C3 C4 C14 126.9(5) . .
C5 C4 Yb1 76.7(3) . .
C3 C4 Yb1 75.5(3) . .
C14 C4 Yb1 112.5(3) . .
C1 C5 C4 107.9(4) . .
C1 C5 C15 127.9(5) . .
C4 C5 C15 124.1(5) . .
C1 C5 Yb1 76.4(3) . .
C4 C5 Yb1 72.7(3) . .
C15 C5 Yb1 119.1(3) . .
C7 C6 C10 107.3(4) . .
C7 C6 C16 126.2(5) . .
C10 C6 C16 126.4(4) . .
C7 C6 Yb1 74.3(3) . .
C10 C6 Yb1 74.6(2) . .
C16 C6 Yb1 120.8(3) . .
C8 C7 C6 108.5(4) . .
C8 C7 C17 125.8(4) . .
C6 C7 C17 125.4(4) . .
C8 C7 Yb1 75.1(3) . .
C6 C7 Yb1 74.5(3) . .
C17 C7 Yb1 121.2(3) . .
C9 C8 C7 107.6(4) . .
C9 C8 C18 124.7(4) . .
C7 C8 C18 127.0(4) . .
C9 C8 Yb1 74.1(3) . .
C7 C8 Yb1 73.9(3) . .
C18 C8 Yb1 125.0(3) . .
C10 C9 C8 108.7(4) . .
C10 C9 C19 125.7(4) . .
C8 C9 C19 125.4(4) . .
C10 C9 Yb1 74.8(2) . .
C8 C9 Yb1 74.9(3) . .
C19 C9 Yb1 120.9(3) . .
C9 C10 C6 107.9(4) . .
C9 C10 C20 125.9(4) . .
C6 C10 C20 125.9(4) . .
C9 C10 Yb1 74.4(3) . .
C6 C10 Yb1 74.0(2) . .
C20 C10 Yb1 122.3(3) . .
C22 C21 C25 106.5(6) . .
C22 C21 Co1 71.9(3) . .
C25 C21 Co1 71.0(4) . .
C23 C22 C21 106.9(6) . .
C23 C22 Co1 68.6(3) . .
C21 C22 Co1 69.1(4) . .
C23 C22 Yb1 125.9(4) . .
C21 C22 Yb1 97.7(5) . .
Co1 C22 Yb1 163.9(4) . .
C22 C23 C24 108.5(6) . .
C22 C23 Co1 73.1(4) . .
C24 C23 Co1 72.9(4) . .
C25 C24 C23 108.6(7) . .
C25 C24 Co1 70.8(4) . .
C23 C24 Co1 68.5(3) . .
C24 C25 C21 109.1(7) . .
C24 C25 Co1 72.4(4) . .
C21 C25 Co1 69.8(4) . .
C23 Co1 C23 180.0(5) 9_655 .
C23 Co1 C21 65.1(2) 9_655 9_655
C23 Co1 C21 114.9(2) . 9_655
C23 Co1 C21 114.9(2) 9_655 .
C23 Co1 C21 65.1(2) . .
C21 Co1 C21 180.0(4) 9_655 .
C23 Co1 C25 63.9(3) 9_655 9_655
C23 Co1 C25 116.1(3) . 9_655
C21 Co1 C25 39.1(3) 9_655 9_655
C21 Co1 C25 140.9(3) . 9_655
C23 Co1 C25 116.1(3) 9_655 .
C23 Co1 C25 63.9(3) . .
C21 Co1 C25 140.9(3) 9_655 .
C21 Co1 C25 39.1(3) . .
C25 Co1 C25 180.0(5) 9_655 .
C23 Co1 C24 141.5(3) 9_655 .
C23 Co1 C24 38.5(3) . .
C21 Co1 C24 116.1(3) 9_655 .
C21 Co1 C24 63.9(3) . .
C25 Co1 C24 143.3(3) 9_655 .
C25 Co1 C24 36.7(3) . .
C23 Co1 C24 38.5(3) 9_655 9_655
C23 Co1 C24 141.5(3) . 9_655
C21 Co1 C24 63.9(3) 9_655 9_655
C21 Co1 C24 116.1(3) . 9_655
C25 Co1 C24 36.7(3) 9_655 9_655
C25 Co1 C24 143.3(3) . 9_655
C24 Co1 C24 180.0(3) . 9_655
C23 Co1 C22 38.4(3) 9_655 9_655
C23 Co1 C22 141.6(3) . 9_655
C21 Co1 C22 38.9(3) 9_655 9_655
C21 Co1 C22 141.1(3) . 9_655
C25 Co1 C22 64.3(3) 9_655 9_655
C25 Co1 C22 115.7(3) . 9_655
C24 Co1 C22 116.3(2) . 9_655
C24 Co1 C22 63.7(2) 9_655 9_655
C23 Co1 C22 141.6(3) 9_655 .
C23 Co1 C22 38.4(3) . .
C21 Co1 C22 141.1(3) 9_655 .
C21 Co1 C22 38.9(3) . .
C25 Co1 C22 115.7(3) 9_655 .
C25 Co1 C22 64.3(3) . .
C24 Co1 C22 63.7(2) . .
C24 Co1 C22 116.3(2) 9_655 .
C22 Co1 C22 180.0(4) 9_655 .
C4 Yb1 C7 119.80(16) . .
C4 Yb1 C6 150.35(17) . .
C7 Yb1 C6 31.15(14) . .
C4 Yb1 C9 110.92(15) . .
C7 Yb1 C9 51.20(14) . .
C6 Yb1 C9 51.42(14) . .
C4 Yb1 C10 141.12(15) . .
C7 Yb1 C10 51.38(14) . .
C6 Yb1 C10 31.35(14) . .
C9 Yb1 C10 30.81(14) . .
C4 Yb1 C8 100.45(16) . .
C7 Yb1 C8 31.01(14) . .
C6 Yb1 C8 51.47(14) . .
C9 Yb1 C8 30.96(14) . .
C10 Yb1 C8 51.20(14) . .
C4 Yb1 C3 30.94(15) . .
C7 Yb1 C3 96.86(15) . .
C6 Yb1 C3 126.99(15) . .
C9 Yb1 C3 114.43(15) . .
C10 Yb1 C3 141.44(15) . .
C8 Yb1 C3 90.24(14) . .
C4 Yb1 C5 30.58(15) . .
C7 Yb1 C5 147.41(15) . .
C6 Yb1 C5 174.41(15) . .
C9 Yb1 C5 133.66(15) . .
C10 Yb1 C5 154.08(15) . .
C8 Yb1 C5 130.83(16) . .
C3 Yb1 C5 50.61(15) . .
C4 Yb1 C2 50.66(15) . .
C7 Yb1 C2 104.19(15) . .
C6 Yb1 C2 124.85(15) . .
C9 Yb1 C2 141.52(16) . .
C10 Yb1 C2 154.97(15) . .
C8 Yb1 C2 112.06(16) . .
C3 Yb1 C2 30.75(16) . .
C5 Yb1 C2 50.10(15) . .
C4 Yb1 C1 50.04(16) . .
C7 Yb1 C1 133.23(16) . .
C6 Yb1 C1 144.48(15) . .
C9 Yb1 C1 160.96(14) . .
C10 Yb1 C1 167.67(15) . .
C8 Yb1 C1 139.92(15) . .
C3 Yb1 C1 50.15(15) . .
C5 Yb1 C1 30.00(16) . .
C2 Yb1 C1 30.05(15) . .
C4 Yb1 C22 109.87(18) . .
C7 Yb1 C22 130.33(17) . .
C6 Yb1 C22 99.47(17) . .
C9 Yb1 C22 111.72(16) . .
C10 Yb1 C22 89.77(15) . .
C8 Yb1 C22 140.54(15) . .
C3 Yb1 C22 128.44(16) . .
C5 Yb1 C22 80.92(17) . .
C2 Yb1 C22 106.65(18) . .
C1 Yb1 C22 79.51(16) . .

loop_
_geom_bond_atom_site_label_1
_geom_bond_atom_site_label_2
_geom_bond_distance
_geom_bond_site_symmetry_2
C1 C5 1.399(7) .
C1 C2 1.402(7) .
C1 C11 1.518(7) .
C1 Yb1 2.721(5) .
C2 C3 1.418(7) .
C2 C12 1.509(7) .
C2 Yb1 2.685(5) .
C3 C4 1.412(7) .
C3 C13 1.506(7) .
C3 Yb1 2.660(4) .
C4 C5 1.403(7) .
C4 C14 1.514(7) .
C4 Yb1 2.634(5) .
C5 C15 1.509(7) .
C5 Yb1 2.685(5) .
C6 C7 1.418(6) .
C6 C10 1.430(7) .
C6 C16 1.494(7) .
C6 Yb1 2.642(4) .
C7 C8 1.415(7) .
C7 C17 1.518(7) .
C7 Yb1 2.639(5) .
C8 C9 1.414(6) .
C8 C18 1.494(6) .
C8 Yb1 2.654(4) .
C9 C10 1.406(6) .
C9 C19 1.503(7) .
C9 Yb1 2.644(4) .
C10 C20 1.509(6) .
C10 Yb1 2.650(4) .
C21 C22 1.384(10) .
C21 C25 1.385(11) .
C21 Co1 2.060(6) .
C22 C23 1.359(9) .
C22 Co1 2.095(6) .
C22 Yb1 2.914(6) .
C23 C24 1.365(9) .
C23 Co1 2.039(5) .
C24 C25 1.314(11) .
C24 Co1 2.095(6) .
C25 Co1 2.075(7) .
Co1 C23 2.039(5) 9_655
Co1 C21 2.060(6) 9_655
Co1 C25 2.075(7) 9_655
Co1 C24 2.095(6) 9_655
Co1 C22 2.095(6) 9_655
